data_4323987
loop_
_publ_author_name
'Linfeng Chen'
'F. Albert Cotton'

_publ_section_title
;
 Synthesis, Structure, and Reactivity of [Zr6Cl18H5]2-, the First
 Paramagnetic Species of Its Class
;
_journal_name_full 'Inorganic Chemistry'
_journal_page_first 7364
_journal_page_last 7369
_journal_paper_doi 10.1021/ic960454q
_journal_volume 35
_journal_year 1996
_chemical_compound_source
;
reaction of [Ph4P]3[Zr6Cl18H5] with H+, crystallized from MeCN-Et2O
;
_chemical_formula_analytical 'not measured'
_chemical_formula_moiety '(C24 H20 P)2,Zr Cl6,4(C2 H3 N)'
_chemical_formula_structural '[(C6 H5)4 P 1+]2 [Zr Cl6 2-] 4(C H3 C N)'
_chemical_formula_sum 'C56 H52 Cl6 N4 P2 Zr'
_chemical_formula_weight 1146.88
_chemical_name_systematic
; 
 bis(tetraphenylphosphnium) hexachloro-zirconium(IV) 
 tetrakis(acetonitrile solvate) 
;
_space_group_IT_number 14
_symmetry_cell_setting monoclinic
_symmetry_space_group_name_Hall '-P 2ybc'
_symmetry_space_group_name_H-M 'P 1 21/c 1'
_atom_sites_solution_hydrogens geom
_atom_sites_solution_primary direct
_atom_sites_solution_secondary difmap
_audit_creation_method SHELXL
_cell_angle_alpha 90.00
_cell_angle_beta 98.50(1)
_cell_angle_gamma 90.00
_cell_formula_units_Z 2
_cell_length_a 9.595(1)
_cell_length_b 19.566(3)
_cell_length_c 15.049(1)
_cell_measurement_reflns_used 247
_cell_measurement_temperature 213(2)
_cell_measurement_theta_max 20.8
_cell_measurement_theta_min 9.0
_cell_volume 2794.2(6)
_computing_cell_refinement Madnes
_computing_data_collection 'MicroVAx 3900'
_computing_data_reduction absurd
_computing_structure_refinement 'SHELXL-93 (Sheldrick, 1993)'
_computing_structure_solution 'SHELXS-86 (Sheldrick, 1990)'
_diffrn_ambient_temperature 213(2)
_diffrn_measurement_device 'Enraf-Nonius FAST'
_diffrn_measurement_method 'frame data from omega scans'
_diffrn_radiation_monochromator graphite
_diffrn_radiation_source 'fine-focus sealed tube'
_diffrn_radiation_type 'Mo K\a'
_diffrn_radiation_wavelength 0.71073
_diffrn_reflns_av_R_equivalents 0.0871
_diffrn_reflns_av_sigmaI/netI 0.0528
_diffrn_reflns_limit_h_max 11
_diffrn_reflns_limit_h_min -11
_diffrn_reflns_limit_k_max 23
_diffrn_reflns_limit_k_min -23
_diffrn_reflns_limit_l_max 17
_diffrn_reflns_limit_l_min -17
_diffrn_reflns_number 16222
_diffrn_reflns_theta_max 25.03
_diffrn_reflns_theta_min 2.15
_diffrn_standards_number none
_exptl_absorpt_coefficient_mu 0.581
_exptl_absorpt_correction_type none
_exptl_crystal_colour colorless
_exptl_crystal_density_diffrn 1.363
_exptl_crystal_density_meas ?
_exptl_crystal_description irregular
_exptl_crystal_F_000 1176
_exptl_crystal_size_max 0.40
_exptl_crystal_size_mid 0.37
_exptl_crystal_size_min 0.35
_refine_diff_density_max 0.725
_refine_diff_density_min -0.405
_refine_diff_density_rms 0.087
_refine_ls_extinction_method none
_refine_ls_goodness_of_fit_all 1.110
_refine_ls_goodness_of_fit_obs 1.124
_refine_ls_hydrogen_treatment refall
_refine_ls_matrix_type full
_refine_ls_number_parameters 315
_refine_ls_number_reflns 4818
_refine_ls_number_restraints 0
_refine_ls_restrained_S_all 1.110
_refine_ls_restrained_S_obs 1.124
_refine_ls_R_factor_all 0.0863
_refine_ls_R_factor_obs 0.0815
_refine_ls_shift/esd_max 0.004
_refine_ls_shift/esd_mean 0.000
_refine_ls_structure_factor_coef Fsqd
_refine_ls_weighting_details 'w=1/[\s^2^(Fo^2^)+(0.0113P)^2^+15.7413P] where P=(Fo^2^+2Fc^2^)/3'
_refine_ls_weighting_scheme calc
_refine_ls_wR_factor_all 0.1482
_refine_ls_wR_factor_obs 0.1454
_reflns_number_observed 4535
_reflns_number_total 4818
_reflns_observed_criterion >2sigma(I)
_cod_data_source_file ic960454q_5.cif
_cod_data_source_block '[Ph4P]2[ZrCl6].4MeCN(5a.4MeCN)'
_cod_depositor_comments
;
The following automatic conversions were performed:

'_exptl_crystal_density_meas' value 'not measured' was changed to '?'
- the value is perceived as not measured.

Automatic conversion script
Id: cif_fix_values 3008 2015-01-20 13:52:24Z robertas 

The following automatic conversions were performed:

'_refine_ls_weighting_scheme' value 'calc
w=1/[\s^2^(Fo^2^)+(0.0113P)^2^+15.7413P] where P=(Fo^2^+2Fc^2^)/3'
was changed to 'calc'. New tag '_refine_ls_weighting_details' was
created. The value of the new tag was set to
'w=1/[\s^2^(Fo^2^)+(0.0113P)^2^+15.7413P] where P=(Fo^2^+2Fc^2^)/3'.

Automatic conversion script
Id: cif_fix_values 3143 2015-03-26 13:38:13Z robertas 
;
_cod_database_code 4323987

loop_
_symmetry_equiv_pos_as_xyz
'x, y, z'
'-x, y+1/2, -z+1/2'
'-x, -y, -z'
'x, -y-1/2, z-1/2'

loop_
_atom_site_aniso_label
_atom_site_aniso_U_11
_atom_site_aniso_U_22
_atom_site_aniso_U_33
_atom_site_aniso_U_23
_atom_site_aniso_U_13
_atom_site_aniso_U_12
Zr1 0.0224(3) 0.0279(4) 0.0168(3) -0.0018(3) 0.0015(2) 0.0000(3)
Cl1 0.0389(7) 0.0302(7) 0.0367(7) 0.0025(5) 0.0027(6) 0.0031(5)
Cl2 0.0287(7) 0.0443(7) 0.0267(6) -0.0033(5) -0.0031(5) -0.0052(6)
Cl3 0.0339(7) 0.0504(8) 0.0248(6) -0.0059(6) 0.0101(5) -0.0022(6)
P1 0.0260(7) 0.0277(7) 0.0228(6) 0.0001(5) 0.0015(5) 0.0001(5)
C11 0.026(3) 0.037(3) 0.026(2) 0.000(2) 0.003(2) 0.000(2)
C12 0.033(3) 0.038(3) 0.032(3) 0.003(2) 0.004(2) 0.001(2)
C13 0.038(3) 0.050(4) 0.046(3) 0.015(3) 0.008(3) -0.005(3)
C14 0.040(3) 0.069(4) 0.040(3) 0.008(3) 0.019(3) 0.007(3)
C15 0.038(3) 0.068(4) 0.042(3) -0.009(3) 0.012(3) 0.007(3)
C16 0.040(3) 0.042(3) 0.039(3) -0.003(3) 0.007(2) -0.001(3)
C21 0.034(3) 0.033(3) 0.028(3) 0.006(2) -0.007(2) -0.008(2)
C22 0.035(3) 0.042(3) 0.050(3) 0.011(3) -0.008(3) 0.002(3)
C23 0.047(4) 0.044(4) 0.075(5) 0.012(4) -0.015(4) -0.003(3)
C24 0.066(5) 0.056(4) 0.050(4) 0.026(3) -0.023(4) -0.024(4)
C25 0.073(5) 0.063(4) 0.031(3) 0.007(3) -0.006(3) -0.027(4)
C26 0.052(4) 0.043(3) 0.032(3) 0.002(3) 0.002(3) -0.012(3)
C31 0.027(3) 0.032(3) 0.030(3) -0.006(2) 0.003(2) 0.002(2)
C32 0.032(3) 0.040(3) 0.033(3) 0.002(2) 0.001(2) 0.001(2)
C33 0.040(3) 0.054(4) 0.035(3) -0.007(3) -0.009(3) 0.005(3)
C34 0.031(3) 0.049(4) 0.055(4) -0.017(3) -0.002(3) -0.005(3)
C35 0.043(3) 0.045(4) 0.054(4) -0.010(3) 0.009(3) -0.016(3)
C36 0.040(3) 0.041(3) 0.031(3) -0.006(2) 0.003(2) -0.004(3)
C41 0.040(3) 0.036(3) 0.035(3) -0.008(2) 0.012(2) -0.009(2)
C42 0.059(4) 0.044(4) 0.044(3) -0.013(3) 0.020(3) -0.007(3)
C43 0.067(4) 0.035(3) 0.057(4) -0.001(3) 0.034(3) 0.004(3)
C44 0.043(3) 0.046(4) 0.048(3) 0.006(3) 0.012(3) 0.013(3)
C45 0.036(3) 0.041(3) 0.036(3) 0.000(2) 0.005(2) 0.004(2)
C46 0.031(3) 0.026(3) 0.031(3) 0.000(2) 0.013(2) 0.003(2)
N1 0.085(5) 0.088(5) 0.075(5) 0.013(4) 0.008(4) -0.004(4)
C1 0.052(4) 0.050(4) 0.060(4) 0.001(3) 0.015(3) -0.005(3)
C2 0.050(4) 0.086(6) 0.058(4) -0.005(4) 0.012(3) -0.005(4)
N2 0.106(6) 0.074(5) 0.117(7) 0.034(5) -0.030(6) -0.017(5)
C3 0.058(4) 0.037(4) 0.089(6) 0.014(4) 0.003(4) -0.001(3)
C4 0.055(5) 0.067(5) 0.087(6) -0.004(4) 0.007(4) 0.002(4)

loop_
_atom_site_label
_atom_site_type_symbol
_atom_site_fract_x
_atom_site_fract_y
_atom_site_fract_z
_atom_site_U_iso_or_equiv
_atom_site_thermal_displace_type
_atom_site_occupancy
_atom_site_calc_flag
_atom_site_refinement_flags
_atom_site_disorder_group
Zr1 Zr 0.0000 0.5000 0.5000 0.0225(2) Uani 1 d S .
Cl1 Cl -0.05652(14) 0.61991(7) 0.45686(9) 0.0356(3) Uani 1 d . .
Cl2 Cl 0.22078(13) 0.53709(7) 0.59127(8) 0.0339(3) Uani 1 d . .
Cl3 Cl 0.12228(14) 0.48792(7) 0.36697(8) 0.0358(3) Uani 1 d . .
P1 P -0.34040(13) 0.19521(7) 0.43504(8) 0.0257(3) Uani 1 d . .
C11 C -0.2098(5) 0.2093(3) 0.3630(3) 0.0298(11) Uani 1 d . .
C12 C -0.1299(5) 0.2681(3) 0.3718(4) 0.0344(12) Uani 1 d . .
H12 H -0.1506(5) 0.3032(3) 0.4104(4) 0.041 Uiso 1 calc R .
C13 C -0.0175(6) 0.2751(3) 0.3227(4) 0.0446(15) Uani 1 d . .
H13 H 0.0386(6) 0.3146(3) 0.3287(4) 0.053 Uiso 1 calc R .
C14 C 0.0101(7) 0.2236(4) 0.2655(4) 0.048(2) Uani 1 d . .
H14 H 0.0852(7) 0.2287(4) 0.2324(4) 0.058 Uiso 1 calc R .
C15 C -0.0700(6) 0.1645(4) 0.2556(4) 0.049(2) Uani 1 d . .
H15 H -0.0505(6) 0.1301(4) 0.2156(4) 0.059 Uiso 1 calc R .
C16 C -0.1797(6) 0.1570(3) 0.3055(4) 0.0404(13) Uani 1 d . .
H16 H -0.2337(6) 0.1167(3) 0.3007(4) 0.048 Uiso 1 calc R .
C21 C -0.2604(6) 0.1517(3) 0.5351(3) 0.0327(12) Uani 1 d . .
C22 C -0.1419(6) 0.1114(3) 0.5322(4) 0.0439(14) Uani 1 d . .
H22 H -0.1047(6) 0.1061(3) 0.4782(4) 0.053 Uiso 1 calc R .
C23 C -0.0783(7) 0.0786(3) 0.6110(5) 0.058(2) Uani 1 d . .
H23 H 0.0021(7) 0.0513(3) 0.6101(5) 0.069 Uiso 1 calc R .
C24 C -0.1334(8) 0.0864(4) 0.6885(5) 0.060(2) Uani 1 d . .
H24 H -0.0892(8) 0.0653(4) 0.7413(5) 0.072 Uiso 1 calc R .
C25 C -0.2528(8) 0.1248(4) 0.6907(4) 0.057(2) Uani 1 d . .
H25 H -0.2914(8) 0.1284(4) 0.7445(4) 0.069 Uiso 1 calc R .
C26 C -0.3168(7) 0.1584(3) 0.6143(4) 0.0428(14) Uani 1 d . .
H26 H -0.3974(7) 0.1853(3) 0.6161(4) 0.051 Uiso 1 calc R .
C31 C -0.4823(5) 0.1448(3) 0.3774(3) 0.0297(11) Uani 1 d . .
C32 C -0.5325(6) 0.1579(3) 0.2866(4) 0.0356(12) Uani 1 d . .
H32 H -0.4865(6) 0.1896(3) 0.2540(4) 0.043 Uiso 1 calc R .
C33 C -0.6502(6) 0.1234(3) 0.2459(4) 0.0446(15) Uani 1 d . .
H33 H -0.6844(6) 0.1317(3) 0.1850(4) 0.054 Uiso 1 calc R .
C34 C -0.7183(6) 0.0769(3) 0.2934(4) 0.0459(15) Uani 1 d . .
H34 H -0.7986(6) 0.0539(3) 0.2649(4) 0.055 Uiso 1 calc R .
C35 C -0.6688(6) 0.0642(3) 0.3829(4) 0.047(2) Uani 1 d . .
H35 H -0.7154(6) 0.0324(3) 0.4151(4) 0.056 Uiso 1 calc R .
C36 C -0.5515(6) 0.0978(3) 0.4248(4) 0.0375(13) Uani 1 d . .
H36 H -0.5179(6) 0.0890(3) 0.4856(4) 0.045 Uiso 1 calc R .
C41 C -0.3330(6) 0.3139(3) 0.5368(4) 0.0362(12) Uani 1 d . .
C42 C -0.3903(7) 0.3743(3) 0.5627(4) 0.048(2) Uani 1 d . .
H42 H -0.3385(7) 0.4012(3) 0.6077(4) 0.058 Uiso 1 calc R .
C43 C -0.5230(7) 0.3957(3) 0.5233(4) 0.050(2) Uani 1 d . .
H43 H -0.5613(7) 0.4364(3) 0.5424(4) 0.061 Uiso 1 calc R .
C44 C -0.5988(7) 0.3572(3) 0.4560(4) 0.0455(15) Uani 1 d . .
H44 H -0.6883(7) 0.3719(3) 0.4289(4) 0.055 Uiso 1 calc R .
C45 C -0.5432(6) 0.2969(3) 0.4282(4) 0.0376(13) Uani 1 d . .
H45 H -0.5941(6) 0.2708(3) 0.3820(4) 0.045 Uiso 1 calc R .
C46 C -0.4112(5) 0.2753(3) 0.4694(3) 0.0282(11) Uani 1 d . .
H46 H -0.3741(5) 0.2339(3) 0.4514(3) 0.034 Uiso 1 calc R .
N1 N 0.2787(8) 0.4765(4) 0.1035(5) 0.083(2) Uani 1 d . .
C1 C 0.3461(7) 0.4694(4) 0.1709(5) 0.053(2) Uani 1 d . .
C2 C 0.4296(7) 0.4598(4) 0.2574(5) 0.064(2) Uani 1 d . .
H2A H 0.5220(21) 0.4799(25) 0.2573(12) 0.097 Uiso 1 calc R .
H2B H 0.4395(47) 0.4114(4) 0.2703(16) 0.097 Uiso 1 calc R .
H2C H 0.3837(30) 0.4818(24) 0.3031(7) 0.097 Uiso 1 calc R .
N2 N 0.3566(9) 0.2960(4) 0.1745(6) 0.104(3) Uani 1 d . .
C3 C 0.2781(8) 0.2966(4) 0.1110(6) 0.062(2) Uani 1 d . .
C4 C 0.1831(8) 0.2963(4) 0.0293(6) 0.070(2) Uani 1 d . .
H4A H 0.1513(47) 0.3425(6) 0.0147(21) 0.105 Uiso 1 calc R .
H4B H 0.1027(31) 0.2677(24) 0.0359(14) 0.105 Uiso 1 calc R .
H4C H 0.2303(20) 0.2785(28) -0.0185(10) 0.105 Uiso 1 calc R .

loop_
_atom_type_symbol
_atom_type_description
_atom_type_scat_dispersion_real
_atom_type_scat_dispersion_imag
_atom_type_scat_source
C C 0.0033 0.0016 'International Tables Vol C Tables 4.2.6.8 and 6.1.1.4'
H H 0.0000 0.0000 'International Tables Vol C Tables 4.2.6.8 and 6.1.1.4'
Zr Zr -2.9673 0.5597 'International Tables Vol C Tables 4.2.6.8 and 6.1.1.4'
Cl Cl 0.1484 0.1585 'International Tables Vol C Tables 4.2.6.8 and 6.1.1.4'
P P 0.1023 0.0942 'International Tables Vol C Tables 4.2.6.8 and 6.1.1.4'
N N 0.0061 0.0033 'International Tables Vol C Tables 4.2.6.8 and 6.1.1.4'

loop_
_geom_angle_atom_site_label_1
_geom_angle_atom_site_label_2
_geom_angle_atom_site_label_3
_geom_angle
_geom_angle_site_symmetry_1
_geom_angle_site_symmetry_3
_geom_angle_publ_flag
Cl2 Zr1 Cl2 180.0 3_566 . y
Cl2 Zr1 Cl1 89.77(5) 3_566 . y
Cl2 Zr1 Cl1 90.23(5) . . y
Cl2 Zr1 Cl1 90.23(5) 3_566 3_566 y
Cl2 Zr1 Cl1 89.77(5) . 3_566 y
Cl1 Zr1 Cl1 180.0 . 3_566 y
Cl2 Zr1 Cl3 90.44(4) 3_566 3_566 y
Cl2 Zr1 Cl3 89.56(4) . 3_566 y
Cl1 Zr1 Cl3 90.58(5) . 3_566 y
Cl1 Zr1 Cl3 89.43(5) 3_566 3_566 y
Cl2 Zr1 Cl3 89.56(4) 3_566 . y
Cl2 Zr1 Cl3 90.44(4) . . y
Cl1 Zr1 Cl3 89.43(5) . . y
Cl1 Zr1 Cl3 90.57(5) 3_566 . y
Cl3 Zr1 Cl3 180.0 3_566 . y
C11 P1 C31 109.8(2) . . ?
C11 P1 C21 109.1(2) . . ?
C31 P1 C21 110.1(2) . . ?
C11 P1 C46 111.4(2) . . ?
C31 P1 C46 108.8(2) . . ?
C21 P1 C46 107.6(2) . . ?
C12 C11 C16 120.5(5) . . ?
C12 C11 P1 119.9(4) . . ?
C16 C11 P1 119.2(4) . . ?
C11 C12 C13 119.4(5) . . ?
C14 C13 C12 119.5(6) . . ?
C13 C14 C15 121.6(6) . . ?
C14 C15 C16 118.9(6) . . ?
C15 C16 C11 120.0(6) . . ?
C26 C21 C22 120.4(5) . . ?
C26 C21 P1 120.1(4) . . ?
C22 C21 P1 119.5(4) . . ?
C21 C22 C23 119.1(6) . . ?
C24 C23 C22 119.9(7) . . ?
C23 C24 C25 120.9(6) . . ?
C24 C25 C26 120.4(7) . . ?
C21 C26 C25 119.2(6) . . ?
C36 C31 C32 119.9(5) . . ?
C36 C31 P1 120.0(4) . . ?
C32 C31 P1 119.8(4) . . ?
C33 C32 C31 118.9(5) . . ?
C32 C33 C34 120.8(5) . . ?
C33 C34 C35 120.2(5) . . ?
C36 C35 C34 120.0(6) . . ?
C35 C36 C31 120.1(5) . . ?
C42 C41 C46 118.4(6) . . ?
C41 C42 C43 121.0(6) . . ?
C44 C43 C42 120.0(6) . . ?
C43 C44 C45 120.1(6) . . ?
C44 C45 C46 119.4(5) . . ?
C45 C46 C41 121.1(5) . . ?
C45 C46 P1 119.4(4) . . ?
C41 C46 P1 119.5(4) . . ?
N1 C1 C2 179.0(8) . . ?
N2 C3 C4 177.9(10) . . ?

loop_
_geom_bond_atom_site_label_1
_geom_bond_atom_site_label_2
_geom_bond_distance
_geom_bond_site_symmetry_2
_geom_bond_publ_flag
Zr1 Cl2 2.458(1) 3_566 y
Zr1 Cl2 2.458(1) . y
Zr1 Cl1 2.473(1) . y
Zr1 Cl1 2.473(1) 3_566 y
Zr1 Cl3 2.477(1) 3_566 y
Zr1 Cl3 2.477(1) . y
P1 C11 1.796(5) . ?
P1 C31 1.798(5) . ?
P1 C21 1.800(5) . ?
P1 C46 1.813(5) . ?
C11 C12 1.378(8) . ?
C11 C16 1.397(8) . ?
C12 C13 1.401(8) . ?
C13 C14 1.375(9) . ?
C14 C15 1.384(10) . ?
C15 C16 1.389(8) . ?
C21 C26 1.386(8) . ?
C21 C22 1.389(8) . ?
C22 C23 1.406(8) . ?
C23 C24 1.358(11) . ?
C24 C25 1.375(11) . ?
C25 C26 1.387(9) . ?
C31 C36 1.391(8) . ?
C31 C32 1.403(7) . ?
C32 C33 1.379(8) . ?
C33 C34 1.379(9) . ?
C34 C35 1.383(9) . ?
C35 C36 1.374(8) . ?
C41 C42 1.384(8) . ?
C41 C46 1.392(7) . ?
C42 C43 1.388(9) . ?
C43 C44 1.380(9) . ?
C44 C45 1.386(8) . ?
C45 C46 1.391(7) . ?
N1 C1 1.129(9) . ?
C1 C2 1.436(10) . ?
N2 C3 1.126(10) . ?
C3 C4 1.418(11) . ?
